data_7248152
loop_
_publ_author_name
'Gavrikov, Andrey V.'
'Ilyukhin, Andrey B.'

_publ_section_title
;
 Union is strength: \p--\p stacking interactions are capable of preventing
 solid-state racemization of tris-chelate complexes
;
_journal_issue 12
_journal_name_full CrystEngComm
_journal_page_first 1677
_journal_page_last 1682
_journal_paper_doi 10.1039/D4CE00104D
_journal_volume 26
_journal_year 2024
_chemical_absolute_configuration unk
_chemical_formula_moiety 'C36 H24 N6 Zn, N5 O15 Y, 3(C2 H3 N)'
_chemical_formula_sum 'C42 H33 N14 O15 Y Zn'
_chemical_formula_weight 1128.1
_space_group_IT_number 19
_space_group_name_Hall 'P 2ac 2ab'
_space_group_name_H-M_alt 'P 21 21 21'
_symmetry_cell_setting orthorhombic
_symmetry_Int_Tables_number 19
_symmetry_space_group_name_Hall 'P 2ac 2ab'
_symmetry_space_group_name_H-M 'P 21 21 21'
_atom_sites_solution_hydrogens geom
_audit_conform_dict_location ftp://ftp.iucr.org/pub/cif_core.dic
_audit_conform_dict_name cif_core.dic
_audit_conform_dict_version 2.4.3
_audit_creation_date 2022-08-03T22:09:54-00:00
_audit_creation_method 'WinGX routine CIF_UPDATE'
_audit_update_record
;
2023-09-15 deposited with the CCDC.	2024-02-14 downloaded from the CCDC.
;
_cell_angle_alpha 90
_cell_angle_beta 90
_cell_angle_gamma 90
_cell_formula_units_Z 4
_cell_length_a 12.6890(7)
_cell_length_b 17.3285(8)
_cell_length_c 21.5711(9)
_cell_measurement_reflns_used 9991
_cell_measurement_temperature 100(2)
_cell_measurement_theta_max 29.07
_cell_measurement_theta_min 2.48
_cell_volume 4743.1(4)
_computing_cell_refinement 'Bruker SAINT'
_computing_data_collection 'Bruker APEX3'
_computing_data_reduction 'Bruker SAINT'
_computing_molecular_graphics 'Bruker SHELXTL'
_computing_publication_material 'Bruker SHELXTL'
_computing_structure_refinement 'SHELXL-2018/3 (Sheldrick, 2018)'
_computing_structure_solution 'SHELXS-2018 (Sheldrick, 2015)'
_diffrn_ambient_temperature 100(2)
_diffrn_measured_fraction_theta_full 0.999
_diffrn_measured_fraction_theta_max 0.995
_diffrn_measurement_device_type 'Bruker APEX3 CCD'
_diffrn_measurement_method '\f and \w scans'
_diffrn_radiation_monochromator graphite
_diffrn_radiation_type MoK\a
_diffrn_radiation_wavelength 0.71073
_diffrn_reflns_av_R_equivalents 0.0793
_diffrn_reflns_av_unetI/netI 0.0695
_diffrn_reflns_Laue_measured_fraction_full 0.999
_diffrn_reflns_Laue_measured_fraction_max 0.995
_diffrn_reflns_limit_h_max 17
_diffrn_reflns_limit_h_min -17
_diffrn_reflns_limit_k_max 24
_diffrn_reflns_limit_k_min -24
_diffrn_reflns_limit_l_max 30
_diffrn_reflns_limit_l_min -30
_diffrn_reflns_number 67727
_diffrn_reflns_point_group_measured_fraction_full 0.999
_diffrn_reflns_point_group_measured_fraction_max 0.993
_diffrn_reflns_theta_full 25.242
_diffrn_reflns_theta_max 30.111
_diffrn_reflns_theta_min 2.202
_diffrn_standards_number 0
_exptl_absorpt_coefficient_mu 1.807
_exptl_absorpt_correction_T_max 0.746
_exptl_absorpt_correction_T_min 0.5777
_exptl_absorpt_correction_type multi-scan
_exptl_absorpt_process_details
;
 SADABS 2016/2: Krause, L., Herbst-Irmer, R., Sheldrick G.M. & Stalke D.,
 J. Appl. Cryst. 48 (2015) 3-10
;
_exptl_crystal_colour colourless
_exptl_crystal_density_diffrn 1.58
_exptl_crystal_description block
_exptl_crystal_F_000 2288
_exptl_crystal_size_max 0.32
_exptl_crystal_size_mid 0.24
_exptl_crystal_size_min 0.24
_refine_diff_density_max 0.579
_refine_diff_density_min -0.468
_refine_diff_density_rms 0.083
_refine_ls_abs_structure_details
;
 Refined as an inversion twin.
;
_refine_ls_abs_structure_Flack 0.062(6)
_refine_ls_extinction_method none
_refine_ls_goodness_of_fit_ref 1.04
_refine_ls_hydrogen_treatment constr
_refine_ls_matrix_type full
_refine_ls_number_parameters 653
_refine_ls_number_reflns 13866
_refine_ls_number_restraints 12
_refine_ls_restrained_S_all 1.042
_refine_ls_R_factor_all 0.0683
_refine_ls_R_factor_gt 0.042
_refine_ls_shift/su_max 0.001
_refine_ls_shift/su_mean 0
_refine_ls_structure_factor_coef Fsqd
_refine_ls_weighting_details 'w=1/[\s^2^(Fo^2^)+(0.0300P)^2^+1.6000P] where P=(Fo^2^+2Fc^2^)/3'
_refine_ls_weighting_scheme calc
_refine_ls_wR_factor_gt 0.0779
_refine_ls_wR_factor_ref 0.089
_reflns_Friedel_coverage 0.824
_reflns_Friedel_fraction_full 0.999
_reflns_Friedel_fraction_max 0.991
_reflns_number_gt 10968
_reflns_number_total 13866
_reflns_threshold_expression 'I > 2\s(I)'
_cod_data_source_file d4ce00104d2.cif
_cod_data_source_block ZnY_3MeCN_100K
_cod_depositor_comments 'Adding full bibliography for 7248144--7248174.cif.'
_cod_database_code 7248152

loop_
_symmetry_equiv_pos_as_xyz
'x, y, z'
'-x+1/2, -y, z+1/2'
'-x, y+1/2, -z+1/2'
'x+1/2, -y+1/2, -z'

loop_
_atom_site_label
_atom_site_type_symbol
_atom_site_fract_x
_atom_site_fract_y
_atom_site_fract_z
_atom_site_U_iso_or_equiv
_atom_site_adp_type
_atom_site_occupancy
_atom_site_site_symmetry_order
_atom_site_calc_flag
_atom_site_refinement_flags_posn
_atom_site_refinement_flags_adp
_atom_site_refinement_flags_occupancy
_atom_site_disorder_assembly
_atom_site_disorder_group
Y1 Y 0.62109(3) 0.47413(2) 0.26881(2) 0.01666(8) Uani 1 1 d . . . . .
Zn1 Zn 0.24509(3) 0.52165(3) 0.52303(2) 0.01618(10) Uani 1 1 d . . . . .
O1 O 0.7887(2) 0.40734(16) 0.27773(14) 0.0223(7) Uani 1 1 d . . . . .
O2 O 0.6582(2) 0.34167(17) 0.24065(14) 0.0249(7) Uani 1 1 d . . . . .
O3 O 0.8171(3) 0.29387(18) 0.23816(18) 0.0381(9) Uani 1 1 d . . . . .
O4 O 0.4591(2) 0.39742(18) 0.26576(15) 0.0269(7) Uani 1 1 d . . . . .
O5 O 0.4477(3) 0.5172(2) 0.29207(14) 0.0322(7) Uani 1 1 d . . . . .
O6 O 0.3048(3) 0.4516(2) 0.27082(18) 0.0456(10) Uani 1 1 d . . . . .
O7 O 0.7729(2) 0.56613(17) 0.27118(15) 0.0281(7) Uani 1 1 d . . . . .
O8 O 0.6192(3) 0.61092(17) 0.24647(14) 0.0287(7) Uani 1 1 d . . . . .
O9 O 0.7569(3) 0.68584(17) 0.24240(15) 0.0357(8) Uani 1 1 d . . . . .
O10 O 0.6402(3) 0.53135(19) 0.37056(13) 0.0388(9) Uani 1 1 d . . . . .
O11 O 0.6100(3) 0.40990(17) 0.36906(14) 0.0281(7) Uani 1 1 d . . . . .
O12 O 0.6182(3) 0.4706(2) 0.45770(13) 0.0404(8) Uani 1 1 d . . . . .
O13 O 0.5353(2) 0.4832(2) 0.16866(13) 0.0266(7) Uani 1 1 d . . . . .
O14 O 0.7039(2) 0.4793(2) 0.16672(13) 0.0309(7) Uani 1 1 d . . . . .
O15 O 0.6163(3) 0.4901(2) 0.08012(13) 0.0362(8) Uani 1 1 d . . . . .
N1 N 0.7569(3) 0.34558(19) 0.25165(16) 0.0231(8) Uani 1 1 d . . . . .
N2 N 0.3999(3) 0.4545(2) 0.27605(17) 0.0266(8) Uani 1 1 d . . . . .
N3 N 0.7181(3) 0.6229(2) 0.25291(16) 0.0239(8) Uani 1 1 d . . . . .
N4 N 0.6225(3) 0.4704(2) 0.40104(15) 0.0257(8) Uani 1 1 d . . . . .
N5 N 0.6184(3) 0.4844(2) 0.13654(15) 0.0238(7) Uani 1 1 d . . . . .
N6 N 0.2865(3) 0.42898(19) 0.46105(16) 0.0190(7) Uani 1 1 d . . . . .
N7 N 0.1055(3) 0.51108(17) 0.46691(14) 0.0164(7) Uani 1 1 d . . . . .
N8 N 0.1955(3) 0.62699(19) 0.56916(15) 0.0162(7) Uani 1 1 d . . . . .
N9 N 0.3031(3) 0.61087(19) 0.46183(15) 0.0174(7) Uani 1 1 d . . . . .
N10 N 0.1986(3) 0.44396(19) 0.59538(15) 0.0177(7) Uani 1 1 d . . . . .
N11 N 0.3839(3) 0.51839(19) 0.58099(14) 0.0175(6) Uani 1 1 d . . . . .
C1 C 0.3751(4) 0.3890(2) 0.45920(19) 0.0216(8) Uani 1 1 d . . . . .
H1A H 0.428802 0.40057 0.488457 0.026 Uiso 1 1 calc R U . . .
C2 C 0.3931(4) 0.3303(2) 0.4158(2) 0.0240(9) Uani 1 1 d . . . . .
H2A H 0.458123 0.303102 0.415456 0.029 Uiso 1 1 calc R U . . .
C3 C 0.3158(4) 0.3125(2) 0.3739(2) 0.0219(9) Uani 1 1 d . . . . .
H3A H 0.327005 0.272952 0.344127 0.026 Uiso 1 1 calc R U . . .
C4 C 0.2199(3) 0.3529(2) 0.37510(18) 0.0184(8) Uani 1 1 d . . . . .
C5 C 0.1357(4) 0.3386(2) 0.3325(2) 0.0245(9) Uani 1 1 d . . . . .
H5A H 0.142563 0.298601 0.302673 0.029 Uiso 1 1 calc R U . . .
C6 C 0.0462(4) 0.3812(3) 0.3342(2) 0.0246(9) Uani 1 1 d . . . . .
H6A H -0.008471 0.371022 0.305229 0.03 Uiso 1 1 calc R U . . .
C7 C 0.0332(3) 0.4410(2) 0.37854(19) 0.0208(9) Uani 1 1 d . . . . .
C8 C -0.0574(3) 0.4882(3) 0.38205(19) 0.0247(10) Uani 1 1 d . . . . .
H8A H -0.11382 0.481005 0.353664 0.03 Uiso 1 1 calc R U . . .
C9 C -0.0637(3) 0.5443(3) 0.4263(2) 0.0249(10) Uani 1 1 d . . . . .
H9A H -0.124037 0.576654 0.428449 0.03 Uiso 1 1 calc R U . . .
C10 C 0.0190(3) 0.5542(2) 0.46871(19) 0.0205(8) Uani 1 1 d . . . . .
H10A H 0.012945 0.592896 0.499689 0.025 Uiso 1 1 calc R U . . .
C11 C 0.1140(3) 0.4557(2) 0.42245(17) 0.0176(8) Uani 1 1 d . . . . .
C12 C 0.2089(3) 0.4112(2) 0.41987(18) 0.0169(8) Uani 1 1 d . . . . .
C13 C 0.1488(3) 0.6348(2) 0.62375(19) 0.0205(9) Uani 1 1 d . . . . .
H13A H 0.133731 0.589637 0.647031 0.025 Uiso 1 1 calc R U . . .
C14 C 0.1207(4) 0.7064(2) 0.64881(19) 0.0239(9) Uani 1 1 d . . . . .
H14A H 0.087569 0.709562 0.688227 0.029 Uiso 1 1 calc R U . . .
C15 C 0.1418(3) 0.7717(2) 0.6155(2) 0.0224(9) Uani 1 1 d . . . . .
H15A H 0.12314 0.820814 0.63177 0.027 Uiso 1 1 calc R U . . .
C16 C 0.1911(3) 0.7663(2) 0.5571(2) 0.0191(8) Uani 1 1 d . . . . .
C17 C 0.2148(3) 0.8319(2) 0.5190(2) 0.0234(9) Uani 1 1 d . . . . .
H17A H 0.19377 0.88198 0.532081 0.028 Uiso 1 1 calc R U . . .
C18 C 0.2667(3) 0.8234(2) 0.4649(2) 0.0231(9) Uani 1 1 d . . . . .
H18A H 0.282642 0.86767 0.440701 0.028 Uiso 1 1 calc R U . . .
C19 C 0.2983(3) 0.7486(2) 0.44310(19) 0.0205(9) Uani 1 1 d . . . . .
C20 C 0.3544(3) 0.7372(3) 0.3878(2) 0.0239(10) Uani 1 1 d . . . . .
H20A H 0.372031 0.780041 0.362271 0.029 Uiso 1 1 calc R U . . .
C21 C 0.3835(4) 0.6639(3) 0.37065(18) 0.0247(9) Uani 1 1 d . . . . .
H21A H 0.421831 0.655378 0.333429 0.03 Uiso 1 1 calc R U . . .
C22 C 0.3561(3) 0.6025(2) 0.40876(18) 0.0214(9) Uani 1 1 d . . . . .
H22A H 0.375998 0.551962 0.396433 0.026 Uiso 1 1 calc R U . . .
C23 C 0.2742(3) 0.6832(2) 0.47854(18) 0.0161(8) Uani 1 1 d . . . . .
C24 C 0.2185(3) 0.6921(2) 0.53650(18) 0.0158(8) Uani 1 1 d . . . . .
C25 C 0.1099(4) 0.4032(2) 0.5994(2) 0.0210(9) Uani 1 1 d . . . . .
H25A H 0.058721 0.408264 0.56754 0.025 Uiso 1 1 calc R U . . .
C26 C 0.0896(4) 0.3536(2) 0.6482(2) 0.0254(10) Uani 1 1 d . . . . .
H26A H 0.026014 0.324722 0.649077 0.031 Uiso 1 1 calc R U . . .
C27 C 0.1612(4) 0.3462(2) 0.6954(2) 0.0247(10) Uani 1 1 d . . . . .
H27A H 0.147327 0.312605 0.729199 0.03 Uiso 1 1 calc R U . . .
C28 C 0.2558(4) 0.3891(2) 0.69321(18) 0.0220(9) Uani 1 1 d . . . . .
C29 C 0.3350(4) 0.3871(3) 0.7408(2) 0.0277(10) Uani 1 1 d . . . . .
H29A H 0.323669 0.356532 0.776734 0.033 Uiso 1 1 calc R U . . .
C30 C 0.4249(4) 0.4276(2) 0.7353(2) 0.0280(10) Uani 1 1 d . . . . .
H30A H 0.475927 0.42542 0.767444 0.034 Uiso 1 1 calc R U . . .
C31 C 0.4446(3) 0.4740(3) 0.68141(19) 0.0252(9) Uani 1 1 d . . . . .
C32 C 0.5395(4) 0.5146(3) 0.6723(2) 0.0300(10) Uani 1 1 d . . . . .
H32A H 0.592897 0.514038 0.703212 0.036 Uiso 1 1 calc R U . . .
C33 C 0.5538(4) 0.5549(3) 0.6186(2) 0.0320(11) Uani 1 1 d . . . . .
H33A H 0.617357 0.582499 0.611682 0.038 Uiso 1 1 calc R U . . .
C34 C 0.4737(3) 0.5551(3) 0.5737(2) 0.0241(9) Uani 1 1 d . . . . .
H34A H 0.484894 0.583089 0.536448 0.029 Uiso 1 1 calc R U . . .
C35 C 0.3690(3) 0.4778(2) 0.63457(17) 0.0187(7) Uani 1 1 d . . . . .
C36 C 0.2720(3) 0.4361(2) 0.64113(18) 0.0181(8) Uani 1 1 d . . . . .
N12 N -0.0001(4) 0.7434(3) 0.4465(2) 0.0441(11) Uani 1 1 d . . . . .
C37 C -0.0263(4) 0.7503(3) 0.3965(3) 0.0366(12) Uani 1 1 d . . . . .
C38 C -0.0622(5) 0.7605(4) 0.3324(3) 0.0576(17) Uani 1 1 d . . . . .
H38A H -0.088734 0.711285 0.31642 0.086 Uiso 1 1 calc R U . . .
H38B H -0.003091 0.777999 0.306735 0.086 Uiso 1 1 calc R U . . .
H38C H -0.118587 0.799094 0.331249 0.086 Uiso 1 1 calc R U . . .
N13 N 0.4354(6) 0.1652(5) 0.5012(4) 0.0443(19) Uiso 0.64 1 d D . P A 1
C39 C 0.3805(8) 0.1903(5) 0.5390(4) 0.0321(18) Uiso 0.64 1 d D . P A 1
C40 C 0.3084(8) 0.2207(6) 0.5857(5) 0.047(2) Uiso 0.64 1 d D . P A 1
H40A H 0.274564 0.267579 0.569883 0.071 Uiso 0.64 1 calc R U P A 1
H40B H 0.347843 0.233019 0.623503 0.071 Uiso 0.64 1 calc R U P A 1
H40C H 0.254474 0.181982 0.595104 0.071 Uiso 0.64 1 calc R U P A 1
N14 N 0.5120(7) 0.3334(5) 0.5880(4) 0.052(2) Uiso 0.64 1 d D . P B 1
C41 C 0.5935(7) 0.3498(5) 0.5840(4) 0.037(2) Uiso 0.64 1 d D . P B 1
C42 C 0.7034(7) 0.3749(6) 0.5831(5) 0.044(2) Uiso 0.64 1 d D . P B 1
H42A H 0.748986 0.330705 0.573804 0.066 Uiso 0.64 1 calc R U P B 1
H42B H 0.722213 0.396234 0.623653 0.066 Uiso 0.64 1 calc R U P B 1
H42C H 0.712715 0.414541 0.551151 0.066 Uiso 0.64 1 calc R U P B 1
N132 N 0.401(3) 0.157(2) 0.4872(14) 0.149(6) Uiso 0.36 1 d D U P C 2
C392 C 0.357(3) 0.188(3) 0.5302(18) 0.149(6) Uiso 0.36 1 d D U P C 2
C402 C 0.340(3) 0.239(2) 0.5859(17) 0.149(6) Uiso 0.36 1 d D U P C 2
H40D H 0.275447 0.269417 0.579989 0.223 Uiso 0.36 1 calc R U P C 2
H40E H 0.400099 0.273872 0.590693 0.223 Uiso 0.36 1 calc R U P C 2
H40F H 0.332683 0.207118 0.623184 0.223 Uiso 0.36 1 calc R U P C 2
N142 N 0.592(2) 0.2477(18) 0.5071(14) 0.149(6) Uiso 0.36 1 d D U P D 2
C412 C 0.619(3) 0.301(2) 0.5370(16) 0.149(6) Uiso 0.36 1 d D U P D 2
C422 C 0.649(3) 0.354(2) 0.5802(18) 0.149(6) Uiso 0.36 1 d D U P D 2
H42D H 0.704117 0.331513 0.606701 0.223 Uiso 0.36 1 calc R U P D 2
H42E H 0.588772 0.368838 0.605582 0.223 Uiso 0.36 1 calc R U P D 2
H42F H 0.677629 0.399666 0.559122 0.223 Uiso 0.36 1 calc R U P D 2

loop_
_atom_site_aniso_label
_atom_site_aniso_U_11
_atom_site_aniso_U_22
_atom_site_aniso_U_33
_atom_site_aniso_U_23
_atom_site_aniso_U_13
_atom_site_aniso_U_12
Y1 0.01588(17) 0.01719(16) 0.01691(16) -0.00298(17) -0.00156(15) 0.00067(17)
Zn1 0.0160(2) 0.0161(2) 0.01646(19) -0.0006(2) -0.00093(18) -0.0004(2)
O1 0.0194(15) 0.0216(14) 0.0260(16) -0.0041(13) -0.0026(13) -0.0018(12)
O2 0.0173(15) 0.0241(15) 0.0335(17) -0.0097(14) -0.0029(13) -0.0018(12)
O3 0.0298(19) 0.0257(16) 0.059(2) -0.0076(17) 0.0040(18) 0.0129(14)
O4 0.0209(16) 0.0330(16) 0.0266(16) -0.0041(15) 0.0006(14) -0.0022(13)
O5 0.0315(18) 0.0332(18) 0.0319(16) -0.0053(16) 0.0083(14) 0.0062(16)
O6 0.0166(17) 0.062(3) 0.058(2) 0.026(2) 0.0036(17) 0.0033(15)
O7 0.0244(17) 0.0240(14) 0.0359(17) 0.0025(15) -0.0068(15) -0.0019(13)
O8 0.0276(18) 0.0245(15) 0.0340(17) 0.0009(13) -0.0053(15) -0.0001(14)
O9 0.047(2) 0.0229(15) 0.0373(19) 0.0068(14) -0.0025(17) -0.0121(16)
O10 0.073(3) 0.0237(16) 0.0194(14) 0.0001(14) -0.0045(16) -0.0106(19)
O11 0.036(2) 0.0239(15) 0.0244(15) -0.0013(13) -0.0004(15) -0.0024(14)
O12 0.054(2) 0.050(2) 0.0169(14) -0.0007(16) -0.0005(15) -0.012(2)
O13 0.0191(15) 0.0377(18) 0.0232(14) -0.0011(16) -0.0014(12) -0.0003(15)
O14 0.0188(15) 0.051(2) 0.0227(14) 0.0029(18) -0.0021(12) 0.0079(17)
O15 0.043(2) 0.050(2) 0.0160(13) -0.0035(14) -0.0019(15) 0.0124(18)
N1 0.023(2) 0.0200(16) 0.0265(18) -0.0020(14) 0.0011(16) 0.0019(16)
N2 0.0161(19) 0.040(2) 0.0235(18) 0.0061(17) 0.0037(15) 0.0023(15)
N3 0.030(2) 0.0223(17) 0.0192(18) 0.0003(15) -0.0024(15) -0.0024(16)
N4 0.030(2) 0.0279(18) 0.0196(16) -0.0003(17) -0.0034(16) -0.004(2)
N5 0.0261(19) 0.0267(18) 0.0186(16) -0.0025(16) -0.0029(16) 0.0058(19)
N6 0.0153(17) 0.0191(16) 0.0226(18) 0.0005(15) -0.0006(14) 0.0007(14)
N7 0.0172(17) 0.0152(15) 0.0167(15) -0.0017(13) 0.0013(13) 0.0025(13)
N8 0.0155(17) 0.0182(16) 0.0149(16) -0.0010(14) -0.0002(13) -0.0005(13)
N9 0.0173(18) 0.0190(16) 0.0159(17) -0.0013(14) -0.0007(13) 0.0002(14)
N10 0.0175(18) 0.0160(16) 0.0197(16) -0.0038(14) 0.0023(14) -0.0004(14)
N11 0.0165(16) 0.0163(15) 0.0196(15) -0.0005(14) -0.0003(13) 0.0010(16)
C1 0.015(2) 0.0227(19) 0.027(2) 0.0013(17) -0.0045(18) -0.0007(18)
C2 0.018(2) 0.021(2) 0.033(2) -0.0002(19) 0.0020(19) 0.0043(17)
C3 0.024(2) 0.018(2) 0.023(2) -0.0055(18) 0.0038(18) 0.0022(17)
C4 0.021(2) 0.0164(18) 0.0178(19) -0.0008(16) 0.0008(16) -0.0012(16)
C5 0.025(2) 0.023(2) 0.025(2) -0.0066(18) -0.0003(19) 0.0014(19)
C6 0.023(2) 0.029(2) 0.022(2) -0.0060(19) -0.0042(18) -0.0011(18)
C7 0.016(2) 0.024(2) 0.022(2) 0.0004(18) -0.0021(17) -0.0011(17)
C8 0.019(2) 0.032(2) 0.024(2) -0.0004(19) -0.0053(17) 0.0028(19)
C9 0.017(2) 0.029(2) 0.029(2) -0.0006(19) -0.0006(18) 0.0069(17)
C10 0.019(2) 0.0202(19) 0.022(2) -0.0018(17) 0.0028(17) 0.0015(16)
C11 0.017(2) 0.0192(19) 0.0168(17) -0.0001(15) -0.0004(16) -0.0027(16)
C12 0.017(2) 0.0167(18) 0.0172(19) 0.0006(16) -0.0011(16) -0.0007(15)
C13 0.019(2) 0.021(2) 0.021(2) 0.0014(17) 0.0014(17) -0.0015(16)
C14 0.023(2) 0.027(2) 0.022(2) -0.0048(18) 0.0025(19) 0.000(2)
C15 0.020(2) 0.021(2) 0.026(2) -0.0063(18) 0.0009(18) 0.0010(17)
C16 0.015(2) 0.0177(19) 0.025(2) -0.0018(17) -0.0022(17) 0.0004(15)
C17 0.019(2) 0.0197(19) 0.032(2) 0.0002(19) -0.0042(19) -0.0010(16)
C18 0.020(2) 0.0182(18) 0.031(2) 0.0061(18) -0.0039(18) -0.0017(16)
C19 0.019(2) 0.021(2) 0.022(2) 0.0040(18) -0.0045(18) -0.0015(17)
C20 0.023(2) 0.030(2) 0.019(2) 0.0080(18) -0.0005(17) -0.0047(18)
C21 0.025(2) 0.033(2) 0.0160(18) 0.0007(18) 0.0002(19) -0.006(2)
C22 0.023(2) 0.024(2) 0.0169(19) -0.0031(17) -0.0001(17) 0.0014(17)
C23 0.015(2) 0.0190(18) 0.0141(17) -0.0005(16) -0.0029(15) -0.0021(14)
C24 0.0133(19) 0.0163(17) 0.0178(19) -0.0025(15) -0.0022(15) 0.0004(14)
C25 0.018(2) 0.0190(19) 0.026(2) -0.0036(17) 0.0018(18) -0.0005(17)
C26 0.024(2) 0.021(2) 0.031(2) -0.0006(19) 0.0078(19) -0.0050(17)
C27 0.029(2) 0.021(2) 0.024(2) 0.0023(18) 0.0100(19) -0.0014(18)
C28 0.028(2) 0.0191(18) 0.0190(19) -0.0010(16) 0.0042(19) 0.0010(19)
C29 0.039(3) 0.025(2) 0.019(2) 0.0032(19) -0.002(2) -0.001(2)
C30 0.034(3) 0.027(2) 0.023(2) 0.003(2) -0.010(2) 0.0002(19)
C31 0.024(2) 0.026(2) 0.025(2) 0.002(2) -0.0059(17) 0.000(2)
C32 0.022(2) 0.035(3) 0.033(2) 0.002(2) -0.0116(19) -0.006(2)
C33 0.019(2) 0.037(3) 0.040(3) 0.003(2) -0.003(2) -0.010(2)
C34 0.019(2) 0.026(2) 0.028(2) 0.0040(19) -0.0001(18) -0.0019(18)
C35 0.0169(19) 0.0181(17) 0.0212(17) -0.0006(18) -0.0013(16) 0.0000(19)
C36 0.020(2) 0.0164(18) 0.0177(18) -0.0019(16) -0.0016(16) 0.0014(16)
N12 0.044(3) 0.038(2) 0.050(3) 0.003(2) -0.008(3) -0.004(2)
C37 0.027(3) 0.032(3) 0.051(3) -0.005(3) -0.003(2) -0.007(2)
C38 0.039(3) 0.093(5) 0.041(3) -0.002(3) -0.001(3) -0.011(3)

loop_
_atom_type_symbol
_atom_type_description
_atom_type_scat_dispersion_real
_atom_type_scat_dispersion_imag
_atom_type_scat_source
C C 0.0033 0.0016 'International Tables Vol C Tables 4.2.6.8 and 6.1.1.4'
H H 0 0 'International Tables Vol C Tables 4.2.6.8 and 6.1.1.4'
N N 0.0061 0.0033 'International Tables Vol C Tables 4.2.6.8 and 6.1.1.4'
O O 0.0106 0.006 'International Tables Vol C Tables 4.2.6.8 and 6.1.1.4'
Zn Zn 0.2839 1.4301 'International Tables Vol C Tables 4.2.6.8 and 6.1.1.4'
Y Y -2.7962 3.5667 'International Tables Vol C Tables 4.2.6.8 and 6.1.1.4'

loop_
_geom_angle_atom_site_label_1
_geom_angle_atom_site_label_2
_geom_angle_atom_site_label_3
_geom_angle
_geom_angle_site_symmetry_1
_geom_angle_site_symmetry_3
_geom_angle_publ_flag
O5 Y1 O8 74.04(12) . . ?
O5 Y1 O10 76.86(12) . . ?
O8 Y1 O10 77.31(11) . . ?
O5 Y1 O2 122.06(11) . . ?
O8 Y1 O2 151.78(10) . . ?
O10 Y1 O2 126.61(11) . . ?
O5 Y1 O13 75.65(10) . . ?
O8 Y1 O13 75.80(11) . . ?
O10 Y1 O13 145.75(12) . . ?
O2 Y1 O13 85.70(11) . . ?
O5 Y1 O1 160.63(11) . . ?
O8 Y1 O1 119.45(11) . . ?
O10 Y1 O1 92.05(12) . . ?
O2 Y1 O1 52.95(9) . . ?
O13 Y1 O1 119.64(10) . . ?
O5 Y1 O11 84.41(11) . . ?
O8 Y1 O11 128.60(10) . . ?
O10 Y1 O11 52.27(10) . . ?
O2 Y1 O11 78.51(10) . . ?
O13 Y1 O11 142.62(11) . . ?
O1 Y1 O11 76.26(11) . . ?
O5 Y1 O14 125.26(10) . . ?
O8 Y1 O14 77.79(12) . . ?
O10 Y1 O14 139.43(12) . . ?
O2 Y1 O14 74.03(12) . . ?
O13 Y1 O14 52.21(9) . . ?
O1 Y1 O14 73.27(10) . . ?
O11 Y1 O14 147.38(11) . . ?
O5 Y1 O4 53.06(11) . . ?
O8 Y1 O4 121.20(11) . . ?
O10 Y1 O4 109.31(11) . . ?
O2 Y1 O4 69.02(10) . . ?
O13 Y1 O4 68.54(11) . . ?
O1 Y1 O4 118.58(10) . . ?
O11 Y1 O4 74.18(11) . . ?
O14 Y1 O4 110.93(11) . . ?
O5 Y1 O7 120.58(11) . . ?
O8 Y1 O7 52.22(11) . . ?
O10 Y1 O7 69.10(11) . . ?
O2 Y1 O7 117.35(10) . . ?
O13 Y1 O7 108.85(11) . . ?
O1 Y1 O7 68.14(10) . . ?
O11 Y1 O7 108.51(11) . . ?
O14 Y1 O7 70.33(11) . . ?
O4 Y1 O7 173.28(10) . . ?
O5 Y1 N2 26.93(11) . . ?
O8 Y1 N2 96.80(11) . . ?
O10 Y1 N2 95.64(12) . . ?
O2 Y1 N2 95.34(10) . . ?
O13 Y1 N2 67.15(10) . . ?
O1 Y1 N2 143.74(10) . . ?
O11 Y1 N2 80.74(11) . . ?
O14 Y1 N2 118.74(10) . . ?
O4 Y1 N2 26.40(10) . . ?
O7 Y1 N2 147.02(11) . . ?
O5 Y1 N1 146.64(12) . . ?
O8 Y1 N1 138.48(11) . . ?
O10 Y1 N1 112.25(11) . . ?
O2 Y1 N1 26.56(10) . . ?
O13 Y1 N1 101.94(11) . . ?
O1 Y1 N1 26.55(10) . . ?
O11 Y1 N1 78.02(10) . . ?
O14 Y1 N1 69.53(11) . . ?
O4 Y1 N1 94.59(11) . . ?
O7 Y1 N1 92.01(11) . . ?
N2 Y1 N1 120.96(11) . . ?
N10 Zn1 N7 97.44(13) . . ?
N10 Zn1 N6 92.91(13) . . ?
N7 Zn1 N6 77.77(12) . . ?
N10 Zn1 N11 77.67(13) . . ?
N7 Zn1 N11 173.54(12) . . ?
N6 Zn1 N11 98.10(13) . . ?
N10 Zn1 N9 170.82(13) . . ?
N7 Zn1 N9 89.86(12) . . ?
N6 Zn1 N9 94.07(12) . . ?
N11 Zn1 N9 95.43(13) . . ?
N10 Zn1 N8 96.57(13) . . ?
N7 Zn1 N8 95.19(12) . . ?
N6 Zn1 N8 168.88(13) . . ?
N11 Zn1 N8 89.61(12) . . ?
N9 Zn1 N8 77.15(12) . . ?
N1 O1 Y1 95.1(2) . . ?
N1 O2 Y1 95.4(2) . . ?
N2 O4 Y1 94.0(2) . . ?
N2 O5 Y1 96.6(2) . . ?
N3 O7 Y1 93.8(2) . . ?
N3 O8 Y1 97.3(2) . . ?
N4 O10 Y1 96.4(2) . . ?
N4 O11 Y1 95.6(2) . . ?
N5 O13 Y1 96.6(2) . . ?
N5 O14 Y1 95.6(2) . . ?
O3 N1 O1 121.8(4) . . ?
O3 N1 O2 122.3(4) . . ?
O1 N1 O2 115.9(3) . . ?
O3 N1 Y1 173.1(3) . . ?
O1 N1 Y1 58.39(19) . . ?
O2 N1 Y1 58.04(19) . . ?
O6 N2 O4 122.9(4) . . ?
O6 N2 O5 121.8(4) . . ?
O4 N2 O5 115.3(3) . . ?
O6 N2 Y1 170.4(3) . . ?
O4 N2 Y1 59.6(2) . . ?
O5 N2 Y1 56.51(19) . . ?
O9 N3 O7 122.1(4) . . ?
O9 N3 O8 121.4(4) . . ?
O7 N3 O8 116.5(3) . . ?
O9 N3 Y1 175.9(3) . . ?
O7 N3 Y1 60.2(2) . . ?
O8 N3 Y1 56.49(19) . . ?
O12 N4 O11 122.8(4) . . ?
O12 N4 O10 121.6(4) . . ?
O11 N4 O10 115.5(3) . . ?
O12 N4 Y1 176.8(3) . . ?
O11 N4 Y1 58.18(18) . . ?
O10 N4 Y1 57.47(18) . . ?
O15 N5 O13 122.0(4) . . ?
O15 N5 O14 122.4(4) . . ?
O13 N5 O14 115.6(3) . . ?
O15 N5 Y1 178.8(3) . . ?
O13 N5 Y1 57.37(18) . . ?
O14 N5 Y1 58.21(18) . . ?
C1 N6 C12 118.5(4) . . ?
C1 N6 Zn1 128.1(3) . . ?
C12 N6 Zn1 113.4(3) . . ?
C10 N7 C11 118.9(3) . . ?
C10 N7 Zn1 128.0(3) . . ?
C11 N7 Zn1 113.0(3) . . ?
C13 N8 C24 118.1(3) . . ?
C13 N8 Zn1 128.5(3) . . ?
C24 N8 Zn1 113.4(2) . . ?
C22 N9 C23 117.7(4) . . ?
C22 N9 Zn1 128.1(3) . . ?
C23 N9 Zn1 114.0(3) . . ?
C25 N10 C36 118.5(4) . . ?
C25 N10 Zn1 127.8(3) . . ?
C36 N10 Zn1 113.7(3) . . ?
C34 N11 C35 118.0(3) . . ?
C34 N11 Zn1 128.7(3) . . ?
C35 N11 Zn1 113.0(3) . . ?
N6 C1 C2 122.6(4) . . ?
N6 C1 H1A 118.7 . . ?
C2 C1 H1A 118.7 . . ?
C3 C2 C1 119.2(4) . . ?
C3 C2 H2A 120.4 . . ?
C1 C2 H2A 120.4 . . ?
C2 C3 C4 119.8(4) . . ?
C2 C3 H3A 120.1 . . ?
C4 C3 H3A 120.1 . . ?
C3 C4 C12 117.3(4) . . ?
C3 C4 C5 123.3(4) . . ?
C12 C4 C5 119.4(4) . . ?
C6 C5 C4 121.0(4) . . ?
C6 C5 H5A 119.5 . . ?
C4 C5 H5A 119.5 . . ?
C5 C6 C7 120.9(4) . . ?
C5 C6 H6A 119.6 . . ?
C7 C6 H6A 119.6 . . ?
C8 C7 C11 116.6(4) . . ?
C8 C7 C6 123.6(4) . . ?
C11 C7 C6 119.8(4) . . ?
C9 C8 C7 119.8(4) . . ?
C9 C8 H8A 120.1 . . ?
C7 C8 H8A 120.1 . . ?
C8 C9 C10 120.0(4) . . ?
C8 C9 H9A 120 . . ?
C10 C9 H9A 120 . . ?
N7 C10 C9 122.1(4) . . ?
N7 C10 H10A 119 . . ?
C9 C10 H10A 119 . . ?
N7 C11 C7 122.7(4) . . ?
N7 C11 C12 118.3(4) . . ?
C7 C11 C12 119.0(3) . . ?
N6 C12 C4 122.6(4) . . ?
N6 C12 C11 117.5(3) . . ?
C4 C12 C11 119.9(4) . . ?
N8 C13 C14 123.3(4) . . ?
N8 C13 H13A 118.4 . . ?
C14 C13 H13A 118.4 . . ?
C15 C14 C13 118.8(4) . . ?
C15 C14 H14A 120.6 . . ?
C13 C14 H14A 120.6 . . ?
C14 C15 C16 120.1(4) . . ?
C14 C15 H15A 119.9 . . ?
C16 C15 H15A 119.9 . . ?
C24 C16 C15 117.0(4) . . ?
C24 C16 C17 119.5(4) . . ?
C15 C16 C17 123.5(4) . . ?
C18 C17 C16 120.7(4) . . ?
C18 C17 H17A 119.6 . . ?
C16 C17 H17A 119.6 . . ?
C17 C18 C19 121.3(4) . . ?
C17 C18 H18A 119.4 . . ?
C19 C18 H18A 119.4 . . ?
C23 C19 C20 117.5(4) . . ?
C23 C19 C18 119.4(4) . . ?
C20 C19 C18 123.1(4) . . ?
C21 C20 C19 119.6(4) . . ?
C21 C20 H20A 120.2 . . ?
C19 C20 H20A 120.2 . . ?
C20 C21 C22 118.8(4) . . ?
C20 C21 H21A 120.6 . . ?
C22 C21 H21A 120.6 . . ?
N9 C22 C21 123.4(4) . . ?
N9 C22 H22A 118.3 . . ?
C21 C22 H22A 118.3 . . ?
N9 C23 C19 123.0(4) . . ?
N9 C23 C24 117.5(3) . . ?
C19 C23 C24 119.5(3) . . ?
N8 C24 C16 122.8(4) . . ?
N8 C24 C23 117.6(3) . . ?
C16 C24 C23 119.6(4) . . ?
N10 C25 C26 122.5(4) . . ?
N10 C25 H25A 118.8 . . ?
C26 C25 H25A 118.8 . . ?
C27 C26 C25 120.0(4) . . ?
C27 C26 H26A 120 . . ?
C25 C26 H26A 120 . . ?
C26 C27 C28 119.3(4) . . ?
C26 C27 H27A 120.3 . . ?
C28 C27 H27A 120.3 . . ?
C36 C28 C27 117.1(4) . . ?
C36 C28 C29 118.9(4) . . ?
C27 C28 C29 123.9(4) . . ?
C30 C29 C28 121.2(4) . . ?
C30 C29 H29A 119.4 . . ?
C28 C29 H29A 119.4 . . ?
C29 C30 C31 120.8(4) . . ?
C29 C30 H30A 119.6 . . ?
C31 C30 H30A 119.6 . . ?
C35 C31 C32 117.6(4) . . ?
C35 C31 C30 119.5(4) . . ?
C32 C31 C30 122.8(4) . . ?
C33 C32 C31 119.1(4) . . ?
C33 C32 H32A 120.4 . . ?
C31 C32 H32A 120.4 . . ?
C32 C33 C34 119.4(4) . . ?
C32 C33 H33A 120.3 . . ?
C34 C33 H33A 120.3 . . ?
N11 C34 C33 123.0(4) . . ?
N11 C34 H34A 118.5 . . ?
C33 C34 H34A 118.5 . . ?
N11 C35 C31 122.9(4) . . ?
N11 C35 C36 117.4(3) . . ?
C31 C35 C36 119.7(4) . . ?
N10 C36 C28 122.5(4) . . ?
N10 C36 C35 117.7(3) . . ?
C28 C36 C35 119.8(4) . . ?
N12 C37 C38 178.6(7) . . ?
C37 C38 H38A 109.5 . . ?
C37 C38 H38B 109.5 . . ?
H38A C38 H38B 109.5 . . ?
C37 C38 H38C 109.5 . . ?
H38A C38 H38C 109.5 . . ?
H38B C38 H38C 109.5 . . ?
N13 C39 C40 178.2(10) . . ?
C39 C40 H40A 109.5 . . ?
C39 C40 H40B 109.5 . . ?
H40A C40 H40B 109.5 . . ?
C39 C40 H40C 109.5 . . ?
H40A C40 H40C 109.5 . . ?
H40B C40 H40C 109.5 . . ?
N14 C41 C42 175.6(10) . . ?
C41 C42 H42A 109.5 . . ?
C41 C42 H42B 109.5 . . ?
H42A C42 H42B 109.5 . . ?
C41 C42 H42C 109.5 . . ?
H42A C42 H42C 109.5 . . ?
H42B C42 H42C 109.5 . . ?
N132 C392 C402 160(5) . . ?
C392 C402 H40D 109.5 . . ?
C392 C402 H40E 109.5 . . ?
H40D C402 H40E 109.5 . . ?
C392 C402 H40F 109.5 . . ?
H40D C402 H40F 109.5 . . ?
H40E C402 H40F 109.5 . . ?
N142 C412 C422 170(4) . . ?
C412 C422 H42D 109.5 . . ?
C412 C422 H42E 109.5 . . ?
H42D C422 H42E 109.5 . . ?
C412 C422 H42F 109.5 . . ?
H42D C422 H42F 109.5 . . ?
H42E C422 H42F 109.5 . . ?

loop_
_geom_bond_atom_site_label_1
_geom_bond_atom_site_label_2
_geom_bond_distance
_geom_bond_site_symmetry_2
_geom_bond_publ_flag
Y1 O5 2.377(3) . ?
Y1 O8 2.419(3) . ?
Y1 O10 2.421(3) . ?
Y1 O2 2.421(3) . ?
Y1 O13 2.424(3) . ?
Y1 O1 2.429(3) . ?
Y1 O11 2.436(3) . ?
Y1 O14 2.442(3) . ?
Y1 O4 2.449(3) . ?
Y1 O7 2.501(3) . ?
Y1 N2 2.832(4) . ?
Y1 N1 2.841(4) . ?
Zn1 N10 2.144(3) . ?
Zn1 N7 2.153(3) . ?
Zn1 N6 2.155(3) . ?
Zn1 N11 2.160(3) . ?
Zn1 N9 2.162(3) . ?
Zn1 N8 2.172(3) . ?
O1 N1 1.274(4) . ?
O2 N1 1.276(5) . ?
O3 N1 1.213(4) . ?
O4 N2 1.262(4) . ?
O5 N2 1.291(5) . ?
O6 N2 1.213(5) . ?
O7 N3 1.268(4) . ?
O8 N3 1.281(5) . ?
O9 N3 1.218(4) . ?
O10 N4 1.265(5) . ?
O11 N4 1.264(5) . ?
O12 N4 1.223(4) . ?
O13 N5 1.262(5) . ?
O14 N5 1.268(4) . ?
O15 N5 1.221(4) . ?
N6 C1 1.321(5) . ?
N6 C12 1.361(5) . ?
N7 C10 1.328(5) . ?
N7 C11 1.361(5) . ?
N8 C13 1.325(5) . ?
N8 C24 1.362(5) . ?
N9 C22 1.335(5) . ?
N9 C23 1.355(5) . ?
N10 C25 1.332(5) . ?
N10 C36 1.363(5) . ?
N11 C34 1.315(5) . ?
N11 C35 1.366(5) . ?
C1 C2 1.402(6) . ?
C1 H1A 0.95 . ?
C2 C3 1.368(6) . ?
C2 H2A 0.95 . ?
C3 C4 1.404(6) . ?
C3 H3A 0.95 . ?
C4 C12 1.405(5) . ?
C4 C5 1.431(6) . ?
C5 C6 1.355(6) . ?
C5 H5A 0.95 . ?
C6 C7 1.420(6) . ?
C6 H6A 0.95 . ?
C7 C8 1.413(6) . ?
C7 C11 1.419(6) . ?
C8 C9 1.365(6) . ?
C8 H8A 0.95 . ?
C9 C10 1.402(6) . ?
C9 H9A 0.95 . ?
C10 H10A 0.95 . ?
C11 C12 1.431(6) . ?
C13 C14 1.399(6) . ?
C13 H13A 0.95 . ?
C14 C15 1.366(6) . ?
C14 H14A 0.95 . ?
C15 C16 1.410(6) . ?
C15 H15A 0.95 . ?
C16 C24 1.404(5) . ?
C16 C17 1.435(6) . ?
C17 C18 1.349(6) . ?
C17 H17A 0.95 . ?
C18 C19 1.435(6) . ?
C18 H18A 0.95 . ?
C19 C23 1.401(5) . ?
C19 C20 1.404(6) . ?
C20 C21 1.374(6) . ?
C20 H20A 0.95 . ?
C21 C22 1.389(6) . ?
C21 H21A 0.95 . ?
C22 H22A 0.95 . ?
C23 C24 1.444(5) . ?
C25 C26 1.383(6) . ?
C25 H25A 0.95 . ?
C26 C27 1.369(6) . ?
C26 H26A 0.95 . ?
C27 C28 1.413(6) . ?
C27 H27A 0.95 . ?
C28 C36 1.403(5) . ?
C28 C29 1.437(6) . ?
C29 C30 1.344(6) . ?
C29 H29A 0.95 . ?
C30 C31 1.435(6) . ?
C30 H30A 0.95 . ?
C31 C35 1.394(5) . ?
C31 C32 1.409(6) . ?
C32 C33 1.364(7) . ?
C32 H32A 0.95 . ?
C33 C34 1.404(6) . ?
C33 H33A 0.95 . ?
C34 H34A 0.95 . ?
C35 C36 1.435(6) . ?
N12 C37 1.133(7) . ?
C37 C38 1.467(8) . ?
C38 H38A 0.98 . ?
C38 H38B 0.98 . ?
C38 H38C 0.98 . ?
N13 C39 1.156(10) . ?
C39 C40 1.460(11) . ?
C40 H40A 0.98 . ?
C40 H40B 0.98 . ?
C40 H40C 0.98 . ?
N14 C41 1.075(10) . ?
C41 C42 1.461(11) . ?
C42 H42A 0.98 . ?
C42 H42B 0.98 . ?
C42 H42C 0.98 . ?
N132 C392 1.21(2) . ?
C392 C402 1.51(2) . ?
C402 H40D 0.98 . ?
C402 H40E 0.98 . ?
C402 H40F 0.98 . ?
N142 C412 1.17(2) . ?
C412 C422 1.37(2) . ?
C422 H42D 0.98 . ?
C422 H42E 0.98 . ?
C422 H42F 0.98 . ?

loop_
_geom_hbond_atom_site_label_D
_geom_hbond_atom_site_label_H
_geom_hbond_atom_site_label_A
_geom_hbond_distance_DH
_geom_hbond_distance_HA
_geom_hbond_distance_DA
_geom_hbond_angle_DHA
_geom_hbond_site_symmetry_A
_geom_hbond_publ_flag
C1 H1A N14 0.95 2.66 3.415(9) 136.8 . yes
C13 H13A O13 0.95 2.53 3.252(5) 132.8 2_565 yes
C14 H14A O4 0.95 2.57 3.260(5) 130.1 2_565 yes
C21 H21A O5 0.95 2.58 3.162(5) 120.2 . yes
C22 H22A O5 0.95 2.5 3.142(5) 124.8 . yes
C25 H25A N13 0.95 2.5 3.319(9) 144 4_456 yes
C25 H25A N132 0.95 2.58 3.40(3) 145.1 4_456 yes
